data_4343674
loop_
_publ_author_name
'Long, G.J.'
'Thundathil, R.V.'
'Battle, P.'
'Longworth, G.'
'Cheetham, A.K.'
'Beveridge, D.'

_publ_section_title
;
 A study of anhydrous iron(III) sulfate by magnetic susceptibility,
 Moessbauer, and neutron diffraction technics
;
_journal_name_full 'Inorganic Chemistry'
_journal_page_first 624
_journal_page_last 632
_journal_volume 18
_journal_year 1979
_chemical_formula_sum 'Fe2 O12 S3'
_chemical_name_systematic 'Fe2 (S O4)3'
_space_group_IT_number 14
_symmetry_space_group_name_Hall '-P 2yn'
_symmetry_space_group_name_H-M 'P 1 21/n 1'
_cell_angle_alpha 90
_cell_angle_beta 90.81
_cell_angle_gamma 90
_cell_formula_units_Z 4
_cell_length_a 11.573
_cell_length_b 8.25
_cell_length_c 8.262
_cell_volume 788.754
_citation_journal_id_ASTM INOCAJ
_cod_data_source_file Long_INOCAJ_1979_548.cif
_cod_data_source_block Fe2O12S3
_cod_original_cell_volume 788.7542
_cod_original_sg_symbol_Hall '-P 2ybc (x-z,y,z)'
_cod_database_code 4343674

loop_
_symmetry_equiv_pos_as_xyz
x,y,z
-x+1/2,y+1/2,-z+1/2
-x,-y,-z
x-1/2,-y-1/2,z-1/2

loop_
_atom_site_label
_atom_site_type_symbol
_atom_site_fract_x
_atom_site_fract_y
_atom_site_fract_z
_atom_site_occupancy
_atom_site_U_iso_or_equiv
Fe2 Fe+3 0.3834 0.0335 0.7515 1 0.0
O10 O-2 0.3905 0.3879 0.0611 1 0.0
O9 O-2 0.3126 0.2266 0.8462 1 0.0
O1 O-2 0.6029 0.3099 0.5599 1 0.0
O7 O-2 0.1818 0.4188 0.5632 1 0.0
Fe1 Fe+3 0.1151 0.0356 0.2473 1 0.0
O11 O-2 0.4511 0.4256 0.7862 1 0.0
S1 S+6 0.5042 0.249 0.4623 1 0.0
O5 O-2 0.1787 0.2139 0.3731 1 0.0
O2 O-2 0.5522 0.1717 0.3166 1 0.0
S3 S+6 0.3549 0.3861 0.891 1 0.0
O12 O-2 0.261 0.4978 0.8697 1 0.0
O4 O-2 0.4365 0.1354 0.5546 1 0.0
O6 O-2 0.0293 0.4115 0.3672 1 0.0
O8 O-2 0.2205 0.4763 0.2878 1 0.0
S2 S+6 0.1493 0.3822 0.3942 1 0.0
O3 O-2 0.427 0.3736 0.4121 1 0.0
